data_2001036
loop_
_publ_author_name
'Williams, I. D.'
'Brown, P. W.'
'Taylor, N. J.'

_publ_section_title
;
 Structures of trimethylammonium tetrachlorometallates
;
_journal_issue 2
_journal_name_full 'Acta Crystallographica Section C'
_journal_page_first 259
_journal_page_last 263
_journal_paper_doi 10.1107/S0108270191010193
_journal_volume 48
_journal_year 1992
_chemical_formula_moiety '2(C3 H10 N1),Cl4 Cu1'
_chemical_formula_sum 'C6 H20 Cl4 Cu N2'
_chemical_formula_weight 325.6
_symmetry_cell_setting monoclinic
_symmetry_space_group_name_Hall '-P 2ybc'
_symmetry_space_group_name_H-M 'P 1 21/c 1'
_cell_angle_alpha 90
_cell_angle_beta 96.250(10)
_cell_angle_gamma 90
_cell_formula_units_Z 4
_cell_length_a 8.174(2)
_cell_length_b 14.171(3)
_cell_length_c 12.553(2)
_cell_volume 1445.4(5)
_diffrn_radiation_type Mo
_diffrn_radiation_wavelength 0.71073
_exptl_absorpt_coefficient_mu 2.231
_exptl_crystal_density_diffrn 1.50
_exptl_crystal_F_000 668
_cod_data_source_file st0513.cif
_cod_data_source_block st0513a
_cod_original_cell_volume 1445.1(5)
_cod_original_formula_sum 'C6 H20 Cl4 Cu1 N2'
_cod_database_code 2001036

loop_
_atom_site_label
_atom_site_fract_x
_atom_site_fract_y
_atom_site_fract_z
_atom_site_U_iso_or_equiv
Cu(1) .22044(3) .10566(2) .26554(2) .02370(10)
Cl(1) -.03713(7) .15315(4) .20864(5) .0327(2)
Cl(2) .21615(7) .10580(4) .44467(4) .0323(2)
Cl(3) .24015(7) -.01068(4) .14454(5) .0345(2)
Cl(4) .46685(8) .17375(5) .26355(5) .0421(2)
N(1) -.1523(2) -.06620(10) .1660(2) .0265(6)
C(1) -.3258(3) -.0332(2) .1441(3) .0431(9)
C(2) -.1199(4) -.1467(2) .0948(3) .0422(9)
C(3) -.1112(4) -.0910(2) .2806(2) .0434(9)
N(2) .6294(2) .18080(10) .5052(2) .0276(6)
C(4) .5998(4) .1370(2) .6085(2) .0382(9)
C(5) .6058(4) .2849(2) .5067(2) .0376(8)
C(6) .7951(4) .1560(2) .4745(3) .0437(9)
H(11) -.088(3) -.023(2) .158(2) ?
H(21) .556(3) .162(2) .460(2) ?
H(1X) -.347(4) -.021(2) .067(3) ?
H(1Y) -.337(3) .017(2) .186(2) ?
H(1Z) -.396(4) -.086(2) .171(2) ?
H(2X) -.006(4) -.165(2) .114(2) ?
H(2Y) -.192(4) -.203(2) .114(3) ?
H(2Z) -.134(4) -.128(2) .034(3) ?
H(3X) -.135(4) -.038(2) .322(2) ?
H(3Y) -.187(4) -.136(2) .297(2) ?
H(3Z) -.006(4) -.107(2) .286(2) ?
H(4X) .496(3) .152(2) .630(2) ?
H(4Y) .674(4) .161(2) .657(2) ?
H(4Z) .610(3) .072(2) .604(2) ?
H(5X) .623(3) .311(2) .440(2) ?
H(5Y) .692(4) .312(2) .560(2) ?
H(5Z) .490(4) .297(2) .521(2) ?
H(6X) .796(3) .175(2) .403(2) ?
H(6Y) .807(4) .088(2) .475(3) ?
H(6Z) .869(4) .186(2) .523(3) ?
